data_7219326
loop_
_publ_author_name
'Deng, Dongsheng'
'Guo, Hui'
'Kang, Guohui'
'Ma, Lufang'
'He, Xu'
'Ji, Baoming'

_publ_section_title
;
 In situ generation of functionality in a reactive binicotinic-acid-based
 ligand for the design of multi-functional copper(ii) complexes:
 syntheses, structures and properties
;
_journal_issue 8
_journal_name_full CrystEngComm
_journal_page_first 1871
_journal_paper_doi 10.1039/C4CE02204A
_journal_volume 17
_journal_year 2015
_chemical_formula_sum 'C38 H48 Cu2 N6 O21'
_chemical_formula_weight 1051.90
_chemical_name_systematic
;

 ?

;
_space_group_IT_number 2
_symmetry_cell_setting triclinic
_symmetry_space_group_name_Hall '-P 1'
_symmetry_space_group_name_H-M 'P -1'
_atom_sites_solution_hydrogens geom
_atom_sites_solution_primary direct
_atom_sites_solution_secondary difmap
_audit_creation_method SHELXL-97
_audit_update_record
;
2015-01-11 deposited with the CCDC.
2015-01-15 downloaded from the CCDC.
;
_cell_angle_alpha 77.3990(10)
_cell_angle_beta 88.5830(10)
_cell_angle_gamma 85.8840(10)
_cell_formula_units_Z 2
_cell_length_a 12.1868(13)
_cell_length_b 12.4222(13)
_cell_length_c 15.4307(16)
_cell_measurement_reflns_used 5083
_cell_measurement_temperature 291(2)
_cell_measurement_theta_max 24.84
_cell_measurement_theta_min 2.29
_cell_volume 2273.8(4)
_computing_cell_refinement 'Bruker SMART'
_computing_data_collection 'Bruker SMART'
_computing_data_reduction 'Bruker SAINT'
_computing_molecular_graphics 'Bruker SHELXTL'
_computing_publication_material 'Bruker SHELXTL'
_computing_structure_refinement 'SHELXL-97 (Sheldrick, 1997)'
_computing_structure_solution 'SHELXS-97 (Sheldrick, 1990)'
_diffrn_ambient_temperature 291(2)
_diffrn_measured_fraction_theta_full 0.994
_diffrn_measured_fraction_theta_max 0.994
_diffrn_measurement_device_type 'CCD area detector'
_diffrn_measurement_method 'phi and omega scans'
_diffrn_radiation_monochromator graphite
_diffrn_radiation_source 'fine-focus sealed tube'
_diffrn_radiation_type MoK\a
_diffrn_radiation_wavelength 0.71073
_diffrn_reflns_av_R_equivalents 0.0265
_diffrn_reflns_av_sigmaI/netI 0.0413
_diffrn_reflns_limit_h_max 14
_diffrn_reflns_limit_h_min -14
_diffrn_reflns_limit_k_max 15
_diffrn_reflns_limit_k_min -14
_diffrn_reflns_limit_l_max 18
_diffrn_reflns_limit_l_min -18
_diffrn_reflns_number 17105
_diffrn_reflns_theta_full 25.50
_diffrn_reflns_theta_max 25.50
_diffrn_reflns_theta_min 2.29
_exptl_absorpt_coefficient_mu 1.023
_exptl_absorpt_correction_T_max 0.8734
_exptl_absorpt_correction_T_min 0.6550
_exptl_absorpt_correction_type multi-scan
_exptl_absorpt_process_details SADABS
_exptl_crystal_colour blue
_exptl_crystal_density_diffrn 1.536
_exptl_crystal_density_method 'not measured'
_exptl_crystal_description block
_exptl_crystal_F_000 1088
_exptl_crystal_size_max 0.45
_exptl_crystal_size_mid 0.30
_exptl_crystal_size_min 0.14
_refine_diff_density_max 0.540
_refine_diff_density_min -0.464
_refine_diff_density_rms 0.074
_refine_ls_extinction_method none
_refine_ls_goodness_of_fit_ref 1.030
_refine_ls_hydrogen_treatment constr
_refine_ls_matrix_type full
_refine_ls_number_parameters 608
_refine_ls_number_reflns 8423
_refine_ls_number_restraints 0
_refine_ls_restrained_S_all 1.030
_refine_ls_R_factor_all 0.0559
_refine_ls_R_factor_gt 0.0395
_refine_ls_shift/su_max 0.001
_refine_ls_shift/su_mean 0.000
_refine_ls_structure_factor_coef Fsqd
_refine_ls_weighting_details 'calc w=1/[\s^2^(Fo^2^)+(0.0547P)^2^+0.8279P] where P=(Fo^2^+2Fc^2^)/3'
_refine_ls_weighting_scheme calc
_refine_ls_wR_factor_gt 0.0981
_refine_ls_wR_factor_ref 0.1078
_reflns_number_gt 6538
_reflns_number_total 8423
_reflns_threshold_expression >2sigma(I)
_cod_data_source_file c4ce02204a2.cif
_cod_data_source_block a
_cod_depositor_comments
;
The following automatic conversions were performed:

'_symmetry_cell_setting' value 'Triclinic' changed to 'triclinic'
according to
/usr/data/users/saulius/crontab/automatic-downloads/rss-feeds/RSC/lib/dictionaries/cif_core.dic
dictionary named 'cif_core.dic' version 2.4.2 from
2011-04-26.

'_exptl_absorpt_correction_type' value 'MULTI-SCAN'
changed to 'multi-scan' according to
/usr/data/users/saulius/crontab/automatic-downloads/rss-feeds/RSC/lib/dictionaries/cif_core.dic
dictionary named 'cif_core.dic' version 2.4.2 from
2011-04-26.

'_refine_ls_hydrogen_treatment' value 'CONSTR' changed
to 'constr' according to
/usr/data/users/saulius/crontab/automatic-downloads/rss-feeds/RSC/lib/dictionaries/cif_core.dic
dictionary named 'cif_core.dic' version 2.4.2 from 2011-04-26.

Automatic conversion script
Id: cif_fix_values 2935 2014-11-11 08:27:57Z andrius 

 Adding full bibliography for 7219323--7219327.cif.
;
_cod_original_sg_symbol_H-M P-1
_cod_database_code 7219326

loop_
_symmetry_equiv_pos_as_xyz
'x, y, z'
'-x, -y, -z'

loop_
_atom_site_label
_atom_site_type_symbol
_atom_site_fract_x
_atom_site_fract_y
_atom_site_fract_z
_atom_site_U_iso_or_equiv
_atom_site_adp_type
_atom_site_occupancy
_atom_site_symmetry_multiplicity
_atom_site_calc_flag
_atom_site_refinement_flags
Cu1 Cu 0.84884(3) 0.17023(3) 0.26109(2) 0.03249(11) Uani 1 1 d .
Cu2 Cu 0.65235(3) 0.46902(3) 0.31645(2) 0.03580(11) Uani 1 1 d .
O1 O 0.2234(2) 0.4707(2) 0.37298(19) 0.0763(8) Uani 1 1 d .
H1W H 0.2633 0.4443 0.3374 0.114 Uiso 1 1 d R
H2W H 0.1682 0.4353 0.3869 0.114 Uiso 1 1 d R
O2 O 0.1101(4) 0.8754(3) 0.1617(3) 0.1354(16) Uani 1 1 d .
H3W H 0.0733 0.8228 0.1851 0.203 Uiso 1 1 d R
H4W H 0.1379 0.8684 0.1145 0.203 Uiso 1 1 d R
O3 O 0.0973(2) 0.6630(2) 0.26999(16) 0.0656(7) Uani 1 1 d .
H5W H 0.1483 0.6152 0.2897 0.098 Uiso 1 1 d R
H6W H 0.0378 0.6400 0.2926 0.098 Uiso 1 1 d R
O4 O 0.2445(2) 0.1930(2) 0.20466(19) 0.0838(9) Uani 1 1 d .
H7W H 0.2916 0.1847 0.1668 0.126 Uiso 1 1 d R
H8W H 0.2615 0.2408 0.2314 0.126 Uiso 1 1 d R
O5 O 0.0522(3) 0.0965(3) 0.1642(2) 0.0890(9) Uani 1 1 d .
H9W H 0.0968 0.1308 0.1854 0.134 Uiso 1 1 d R
H10W H 0.0119 0.1151 0.1184 0.134 Uiso 1 1 d R
O6 O 0.3830(2) 0.4677(2) 0.50868(19) 0.0785(8) Uani 1 1 d .
H11W H 0.4303 0.4331 0.4834 0.118 Uiso 1 1 d R
H12W H 0.3215 0.4655 0.4868 0.118 Uiso 1 1 d R
O7 O 0.6166(2) 0.8706(3) 0.9215(2) 0.0886(9) Uani 1 1 d .
H13W H 0.5473 0.8788 0.9213 0.133 Uiso 1 1 d R
H14W H 0.6398 0.9066 0.8731 0.133 Uiso 1 1 d R
O8 O 0.7119(4) 0.0295(4) -0.0159(3) 0.164(2) Uani 1 1 d .
H15W H 0.6774 0.0653 0.0172 0.247 Uiso 1 1 d R
H16W H 0.6825 -0.0208 -0.0350 0.247 Uiso 1 1 d R
O9 O 0.9220(3) 0.1572(4) 0.0165(3) 0.1537(19) Uani 1 1 d .
H17W H 0.8870 0.1851 0.0532 0.231 Uiso 1 1 d R
H18W H 0.8664 0.1236 0.0076 0.231 Uiso 1 1 d R
O10 O 0.78871(17) 0.54158(16) 0.30763(14) 0.0426(5) Uani 1 1 d .
O11 O 0.94456(18) 0.53999(18) 0.38116(15) 0.0493(6) Uani 1 1 d .
O12 O 0.74103(17) 0.08998(17) 0.56119(13) 0.0431(5) Uani 1 1 d .
O13 O 0.50803(17) 0.18617(19) 0.51335(14) 0.0476(5) Uani 1 1 d .
O14 O 0.75598(17) 0.14641(16) 0.16570(13) 0.0382(5) Uani 1 1 d .
O15 O 0.60182(19) 0.07937(19) 0.13291(15) 0.0525(6) Uani 1 1 d .
O16 O 0.96364(16) 0.18718(16) 0.34017(13) 0.0389(5) Uani 1 1 d .
O17 O 1.10759(18) 0.28578(19) 0.34623(15) 0.0538(6) Uani 1 1 d .
O18 O 0.8105(2) 0.57876(18) 0.04257(15) 0.0571(6) Uani 1 1 d .
O19 O 0.74952(19) 0.3700(2) -0.01771(14) 0.0523(6) Uani 1 1 d .
O20 O 0.50834(15) 0.40622(16) 0.33440(13) 0.0377(5) Uani 1 1 d .
O21 O 0.36142(18) 0.3757(2) 0.26197(16) 0.0561(6) Uani 1 1 d .
N1 N 0.74228(17) 0.34733(17) 0.40286(14) 0.0278(5) Uani 1 1 d .
N2 N 0.67606(18) 0.17274(17) 0.32307(14) 0.0288(5) Uani 1 1 d .
N3 N 0.5733(2) 0.6196(2) 0.26574(17) 0.0415(6) Uani 1 1 d .
N4 N 0.63874(19) 0.40180(18) 0.19217(15) 0.0322(5) Uani 1 1 d .
N5 N 0.87826(18) 0.33158(18) 0.20421(14) 0.0291(5) Uani 1 1 d .
N6 N 0.86154(19) 0.00470(19) 0.31572(16) 0.0365(6) Uani 1 1 d .
C1 C 0.8576(2) 0.5005(2) 0.36979(19) 0.0350(7) Uani 1 1 d .
C2 C 0.8277(2) 0.3948(2) 0.43021(18) 0.0305(6) Uani 1 1 d .
C3 C 0.8848(2) 0.3452(2) 0.50620(19) 0.0375(7) Uani 1 1 d .
H3 H 0.9430 0.3792 0.5243 0.045 Uiso 1 1 calc R
C4 C 0.8549(2) 0.2444(2) 0.5552(2) 0.0392(7) Uani 1 1 d .
H4 H 0.8897 0.2121 0.6085 0.047 Uiso 1 1 calc R
C5 C 0.7723(2) 0.1923(2) 0.52397(18) 0.0326(6) Uani 1 1 d .
C6 C 0.7165(2) 0.2467(2) 0.44653(17) 0.0278(6) Uani 1 1 d .
C7 C 0.6393(2) 0.1898(2) 0.40075(18) 0.0280(6) Uani 1 1 d .
C8 C 0.5362(2) 0.1605(2) 0.43493(19) 0.0352(7) Uani 1 1 d .
C9 C 0.4706(2) 0.1100(3) 0.3850(2) 0.0449(8) Uani 1 1 d .
H9 H 0.4020 0.0874 0.4062 0.054 Uiso 1 1 calc R
C10 C 0.5089(3) 0.0940(2) 0.3034(2) 0.0427(7) Uani 1 1 d .
H10 H 0.4656 0.0615 0.2688 0.051 Uiso 1 1 calc R
C11 C 0.6115(2) 0.1261(2) 0.27341(18) 0.0328(6) Uani 1 1 d .
C12 C 0.6585(3) 0.1161(2) 0.18411(19) 0.0370(7) Uani 1 1 d .
C13 C 0.3950(3) 0.1770(3) 0.5419(3) 0.0582(9) Uani 1 1 d .
H13A H 0.3477 0.2182 0.4957 0.087 Uiso 1 1 calc R
H13B H 0.3835 0.2060 0.5944 0.087 Uiso 1 1 calc R
H13C H 0.3786 0.1007 0.5546 0.087 Uiso 1 1 calc R
C14 C 0.8030(3) 0.0272(3) 0.6361(2) 0.0601(10) Uani 1 1 d .
H14A H 0.8794 0.0211 0.6198 0.090 Uiso 1 1 calc R
H14B H 0.7764 -0.0453 0.6536 0.090 Uiso 1 1 calc R
H14C H 0.7946 0.0641 0.6847 0.090 Uiso 1 1 calc R
C15 C 1.0232(2) 0.2688(2) 0.31143(19) 0.0348(6) Uani 1 1 d .
C16 C 0.9792(2) 0.3499(2) 0.23065(18) 0.0314(6) Uani 1 1 d .
C17 C 1.0328(3) 0.4417(3) 0.1896(2) 0.0413(7) Uani 1 1 d .
H17 H 1.1033 0.4511 0.2070 0.050 Uiso 1 1 calc R
C18 C 0.9817(3) 0.5197(3) 0.1226(2) 0.0463(8) Uani 1 1 d .
H18 H 1.0178 0.5809 0.0931 0.056 Uiso 1 1 calc R
C19 C 0.8756(3) 0.5047(2) 0.10038(19) 0.0396(7) Uani 1 1 d .
C20 C 0.8254(2) 0.4082(2) 0.14181(18) 0.0303(6) Uani 1 1 d .
C21 C 0.7078(2) 0.3947(2) 0.12514(18) 0.0323(6) Uani 1 1 d .
C22 C 0.6713(3) 0.3758(2) 0.04482(19) 0.0388(7) Uani 1 1 d .
C23 C 0.5598(3) 0.3625(3) 0.0363(2) 0.0456(8) Uani 1 1 d .
H23 H 0.5327 0.3506 -0.0164 0.055 Uiso 1 1 calc R
C24 C 0.4903(3) 0.3674(2) 0.1076(2) 0.0431(7) Uani 1 1 d .
H24 H 0.4158 0.3574 0.1035 0.052 Uiso 1 1 calc R
C25 C 0.5312(2) 0.3869(2) 0.18448(19) 0.0341(6) Uani 1 1 d .
C26 C 0.4609(2) 0.3899(2) 0.2654(2) 0.0384(7) Uani 1 1 d .
C27 C 0.7163(3) 0.3558(4) -0.1026(2) 0.0687(11) Uani 1 1 d .
H27A H 0.6780 0.2894 -0.0951 0.103 Uiso 1 1 calc R
H27B H 0.7800 0.3504 -0.1396 0.103 Uiso 1 1 calc R
H27C H 0.6684 0.4180 -0.1301 0.103 Uiso 1 1 calc R
C28 C 0.8521(4) 0.6849(3) 0.0065(3) 0.0775(13) Uani 1 1 d .
H28A H 0.8747 0.7167 0.0540 0.116 Uiso 1 1 calc R
H28B H 0.7955 0.7328 -0.0270 0.116 Uiso 1 1 calc R
H28C H 0.9140 0.6761 -0.0317 0.116 Uiso 1 1 calc R
C29 C 0.6124(3) 0.6870(3) 0.1948(2) 0.0620(10) Uani 1 1 d .
H29 H 0.6758 0.6638 0.1672 0.074 Uiso 1 1 calc R
C30 C 0.5623(5) 0.7911(3) 0.1603(3) 0.0848(15) Uani 1 1 d .
H30 H 0.5907 0.8365 0.1100 0.102 Uiso 1 1 calc R
C31 C 0.4702(5) 0.8249(4) 0.2019(3) 0.0867(15) Uani 1 1 d .
H31 H 0.4355 0.8945 0.1805 0.104 Uiso 1 1 calc R
C32 C 0.4297(4) 0.7577(3) 0.2737(3) 0.0796(13) Uani 1 1 d .
H32 H 0.3671 0.7799 0.3027 0.096 Uiso 1 1 calc R
C33 C 0.4827(3) 0.6549(3) 0.3036(3) 0.0598(10) Uani 1 1 d .
H33 H 0.4537 0.6080 0.3528 0.072 Uiso 1 1 calc R
C34 C 0.8755(2) -0.0274(3) 0.4040(2) 0.0423(7) Uani 1 1 d .
H34 H 0.8855 0.0263 0.4361 0.051 Uiso 1 1 calc R
C35 C 0.8758(3) -0.1357(3) 0.4489(2) 0.0518(9) Uani 1 1 d .
H35 H 0.8860 -0.1549 0.5100 0.062 Uiso 1 1 calc R
C36 C 0.8606(3) -0.2148(3) 0.4018(3) 0.0615(11) Uani 1 1 d .
H36 H 0.8588 -0.2887 0.4307 0.074 Uiso 1 1 calc R
C37 C 0.8482(3) -0.1842(3) 0.3116(3) 0.0595(10) Uani 1 1 d .
H37 H 0.8394 -0.2372 0.2785 0.071 Uiso 1 1 calc R
C38 C 0.8490(3) -0.0742(3) 0.2704(2) 0.0492(8) Uani 1 1 d .
H38 H 0.8405 -0.0539 0.2091 0.059 Uiso 1 1 calc R

loop_
_atom_site_aniso_label
_atom_site_aniso_U_11
_atom_site_aniso_U_22
_atom_site_aniso_U_33
_atom_site_aniso_U_23
_atom_site_aniso_U_13
_atom_site_aniso_U_12
Cu1 0.0370(2) 0.02809(19) 0.03213(19) -0.00358(14) -0.00515(14) -0.00824(14)
Cu2 0.0344(2) 0.0292(2) 0.0418(2) -0.00175(15) -0.00510(16) -0.00559(15)
O1 0.0593(17) 0.088(2) 0.095(2) -0.0461(18) 0.0073(15) -0.0192(15)
O2 0.190(4) 0.072(2) 0.137(3) -0.011(2) 0.029(3) -0.006(3)
O3 0.0741(18) 0.0695(17) 0.0563(16) -0.0161(13) 0.0119(13) -0.0224(14)
O4 0.098(2) 0.085(2) 0.074(2) -0.0265(17) -0.0008(17) -0.0142(18)
O5 0.099(2) 0.092(2) 0.077(2) -0.0151(17) -0.0050(18) -0.0224(19)
O6 0.0634(18) 0.089(2) 0.087(2) -0.0287(17) -0.0086(15) 0.0028(15)
O7 0.0577(18) 0.122(3) 0.092(2) -0.037(2) -0.0107(16) 0.0034(17)
O8 0.150(4) 0.226(5) 0.173(4) -0.151(4) 0.056(3) -0.073(4)
O9 0.110(3) 0.235(6) 0.110(3) -0.035(3) 0.004(3) 0.021(3)
O10 0.0434(12) 0.0337(11) 0.0490(13) -0.0018(10) -0.0043(10) -0.0121(9)
O11 0.0470(13) 0.0468(13) 0.0587(14) -0.0146(11) -0.0046(11) -0.0242(11)
O12 0.0426(12) 0.0381(12) 0.0427(12) 0.0079(9) -0.0103(10) -0.0100(9)
O13 0.0338(12) 0.0659(15) 0.0474(13) -0.0196(11) 0.0094(10) -0.0141(10)
O14 0.0435(12) 0.0391(12) 0.0336(11) -0.0092(9) -0.0036(9) -0.0093(9)
O15 0.0536(14) 0.0605(15) 0.0526(14) -0.0282(12) -0.0151(11) -0.0111(11)
O16 0.0411(12) 0.0357(11) 0.0384(11) -0.0012(9) -0.0093(9) -0.0098(9)
O17 0.0439(13) 0.0573(14) 0.0557(14) 0.0041(11) -0.0210(11) -0.0175(11)
O18 0.0644(16) 0.0414(13) 0.0551(14) 0.0172(11) -0.0173(12) -0.0126(11)
O19 0.0524(14) 0.0714(16) 0.0359(12) -0.0170(11) -0.0025(10) -0.0064(12)
O20 0.0326(11) 0.0374(11) 0.0419(12) -0.0052(9) -0.0027(9) -0.0048(9)
O21 0.0318(12) 0.0725(17) 0.0696(16) -0.0256(13) -0.0015(11) -0.0091(11)
N1 0.0278(12) 0.0271(12) 0.0304(12) -0.0095(10) -0.0004(9) -0.0048(9)
N2 0.0298(12) 0.0237(11) 0.0323(12) -0.0035(9) -0.0068(10) -0.0040(9)
N3 0.0493(16) 0.0327(14) 0.0414(15) -0.0047(11) -0.0089(12) -0.0036(12)
N4 0.0337(13) 0.0263(12) 0.0349(13) -0.0027(10) -0.0059(10) -0.0016(10)
N5 0.0307(12) 0.0281(12) 0.0293(12) -0.0071(10) -0.0007(10) -0.0058(9)
N6 0.0332(13) 0.0317(13) 0.0439(15) -0.0061(11) -0.0005(11) -0.0029(10)
C1 0.0371(16) 0.0308(15) 0.0418(17) -0.0163(13) 0.0040(13) -0.0092(13)
C2 0.0303(14) 0.0299(14) 0.0353(15) -0.0147(12) 0.0011(12) -0.0052(11)
C3 0.0336(16) 0.0438(18) 0.0395(17) -0.0157(14) -0.0070(13) -0.0091(13)
C4 0.0386(17) 0.0439(18) 0.0354(16) -0.0078(13) -0.0109(13) -0.0040(13)
C5 0.0313(15) 0.0380(16) 0.0288(14) -0.0072(12) 0.0000(12) -0.0045(12)
C6 0.0253(14) 0.0280(14) 0.0306(14) -0.0071(11) 0.0005(11) -0.0034(11)
C7 0.0276(14) 0.0241(13) 0.0320(15) -0.0036(11) -0.0069(11) -0.0046(11)
C8 0.0302(15) 0.0364(16) 0.0386(16) -0.0059(13) -0.0017(12) -0.0056(12)
C9 0.0294(16) 0.0481(19) 0.058(2) -0.0097(16) -0.0029(14) -0.0154(14)
C10 0.0400(17) 0.0422(18) 0.0502(19) -0.0147(15) -0.0107(15) -0.0146(14)
C11 0.0374(16) 0.0258(14) 0.0361(16) -0.0064(12) -0.0101(12) -0.0068(12)
C12 0.0458(18) 0.0269(15) 0.0396(17) -0.0088(12) -0.0130(14) -0.0023(13)
C13 0.0386(19) 0.069(2) 0.067(2) -0.013(2) 0.0148(17) -0.0129(17)
C14 0.061(2) 0.051(2) 0.057(2) 0.0153(17) -0.0215(18) -0.0070(17)
C15 0.0357(16) 0.0343(16) 0.0347(16) -0.0076(12) -0.0016(13) -0.0041(13)
C16 0.0301(15) 0.0324(15) 0.0325(15) -0.0080(12) 0.0005(12) -0.0046(12)
C17 0.0371(17) 0.0431(18) 0.0445(18) -0.0072(14) -0.0010(14) -0.0144(14)
C18 0.0488(19) 0.0429(18) 0.0456(19) 0.0001(15) 0.0005(15) -0.0216(15)
C19 0.0457(18) 0.0363(16) 0.0343(16) -0.0005(13) -0.0037(13) -0.0066(14)
C20 0.0330(15) 0.0295(14) 0.0293(14) -0.0074(12) -0.0016(12) -0.0045(12)
C21 0.0353(15) 0.0267(14) 0.0334(15) -0.0023(12) -0.0049(12) -0.0035(12)
C22 0.0449(18) 0.0358(16) 0.0349(16) -0.0052(13) -0.0024(14) -0.0037(13)
C23 0.050(2) 0.0456(19) 0.0418(18) -0.0100(15) -0.0175(15) -0.0029(15)
C24 0.0397(17) 0.0407(17) 0.0484(19) -0.0073(14) -0.0130(15) -0.0026(14)
C25 0.0340(15) 0.0268(14) 0.0404(16) -0.0039(12) -0.0075(13) -0.0019(12)
C26 0.0352(17) 0.0285(15) 0.0499(19) -0.0047(13) -0.0036(14) -0.0015(12)
C27 0.075(3) 0.098(3) 0.039(2) -0.028(2) -0.0059(18) -0.005(2)
C28 0.092(3) 0.044(2) 0.081(3) 0.025(2) -0.013(2) -0.013(2)
C29 0.074(3) 0.046(2) 0.060(2) 0.0045(18) -0.004(2) -0.0080(18)
C30 0.123(4) 0.047(2) 0.072(3) 0.019(2) -0.021(3) -0.017(3)
C31 0.123(4) 0.044(2) 0.091(4) -0.013(2) -0.040(3) 0.016(3)
C32 0.096(3) 0.057(3) 0.083(3) -0.018(2) -0.015(3) 0.031(2)
C33 0.074(3) 0.047(2) 0.056(2) -0.0085(17) -0.0032(19) 0.0094(18)
C34 0.0380(17) 0.0366(17) 0.0493(19) -0.0030(14) 0.0007(14) -0.0006(13)
C35 0.0420(19) 0.0405(19) 0.062(2) 0.0091(17) 0.0048(16) 0.0045(15)
C36 0.042(2) 0.0320(18) 0.101(3) 0.003(2) 0.008(2) 0.0028(15)
C37 0.051(2) 0.0310(18) 0.100(3) -0.021(2) -0.006(2) 0.0022(15)
C38 0.048(2) 0.0403(19) 0.061(2) -0.0166(16) -0.0042(16) -0.0008(15)

loop_
_atom_type_symbol
_atom_type_description
_atom_type_scat_dispersion_real
_atom_type_scat_dispersion_imag
_atom_type_scat_source
C C 0.0033 0.0016 'International Tables Vol C Tables 4.2.6.8 and 6.1.1.4'
H H 0.0000 0.0000 'International Tables Vol C Tables 4.2.6.8 and 6.1.1.4'
N N 0.0061 0.0033 'International Tables Vol C Tables 4.2.6.8 and 6.1.1.4'
O O 0.0106 0.0060 'International Tables Vol C Tables 4.2.6.8 and 6.1.1.4'
Cu Cu 0.3201 1.2651 'International Tables Vol C Tables 4.2.6.8 and 6.1.1.4'

loop_
_geom_angle_atom_site_label_1
_geom_angle_atom_site_label_2
_geom_angle_atom_site_label_3
_geom_angle
O16 Cu1 O14 168.82(9)
O16 Cu1 N6 88.06(9)
O14 Cu1 N6 90.96(9)
O16 Cu1 N5 82.30(8)
O14 Cu1 N5 96.43(8)
N6 Cu1 N5 165.62(9)
O16 Cu1 N2 113.70(8)
O14 Cu1 N2 77.34(8)
N6 Cu1 N2 86.77(9)
N5 Cu1 N2 106.85(8)
O10 Cu2 O20 173.57(9)
O10 Cu2 N3 88.37(9)
O20 Cu2 N3 88.46(9)
O10 Cu2 N1 82.39(8)
O20 Cu2 N1 98.77(8)
N3 Cu2 N1 159.23(9)
O10 Cu2 N4 107.36(9)
O20 Cu2 N4 78.53(8)
N3 Cu2 N4 95.66(9)
N1 Cu2 N4 104.83(8)
H1W O1 H2W 111.4
H3W O2 H4W 112.9
H5W O3 H6W 108.2
H7W O4 H8W 110.7
H9W O5 H10W 131.7
H11W O6 H12W 109.3
H13W O7 H14W 107.9
H15W O8 H16W 121.3
H17W O9 H18W 90.7
C1 O10 Cu2 114.71(18)
C5 O12 C14 117.5(2)
C8 O13 C13 117.5(2)
C12 O14 Cu1 119.37(18)
C15 O16 Cu1 115.26(18)
C19 O18 C28 117.3(3)
C22 O19 C27 118.4(3)
C26 O20 Cu2 117.09(19)
C6 N1 C2 119.8(2)
C6 N1 Cu2 130.90(18)
C2 N1 Cu2 107.26(17)
C7 N2 C11 119.6(2)
C7 N2 Cu1 132.29(17)
C11 N2 Cu1 106.60(18)
C29 N3 C33 117.4(3)
C29 N3 Cu2 121.0(3)
C33 N3 Cu2 121.6(2)
C21 N4 C25 119.8(2)
C21 N4 Cu2 133.01(19)
C25 N4 Cu2 105.99(18)
C20 N5 C16 119.5(2)
C20 N5 Cu1 132.37(18)
C16 N5 Cu1 107.39(17)
C38 N6 C34 117.5(3)
C38 N6 Cu1 124.3(2)
C34 N6 Cu1 118.0(2)
O11 C1 O10 125.2(3)
O11 C1 C2 119.4(3)
O10 C1 C2 115.4(2)
N1 C2 C3 121.4(3)
N1 C2 C1 114.9(2)
C3 C2 C1 123.6(2)
C2 C3 C4 119.5(3)
C2 C3 H3 120.3
C4 C3 H3 120.3
C3 C4 C5 119.1(3)
C3 C4 H4 120.5
C5 C4 H4 120.5
O12 C5 C4 125.3(3)
O12 C5 C6 115.8(2)
C4 C5 C6 119.0(3)
N1 C6 C5 121.0(2)
N1 C6 C7 116.2(2)
C5 C6 C7 122.1(2)
N2 C7 C8 122.7(2)
N2 C7 C6 114.0(2)
C8 C7 C6 123.2(3)
O13 C8 C7 116.3(2)
O13 C8 C9 125.8(3)
C7 C8 C9 117.9(3)
C10 C9 C8 119.0(3)
C10 C9 H9 120.5
C8 C9 H9 120.5
C11 C10 C9 119.9(3)
C11 C10 H10 120.0
C9 C10 H10 120.0
N2 C11 C10 120.9(3)
N2 C11 C12 115.3(2)
C10 C11 C12 123.8(2)
O15 C12 O14 123.7(3)
O15 C12 C11 119.1(3)
O14 C12 C11 117.2(2)
O13 C13 H13A 109.5
O13 C13 H13B 109.5
H13A C13 H13B 109.5
O13 C13 H13C 109.5
H13A C13 H13C 109.5
H13B C13 H13C 109.5
O12 C14 H14A 109.5
O12 C14 H14B 109.5
H14A C14 H14B 109.5
O12 C14 H14C 109.5
H14A C14 H14C 109.5
H14B C14 H14C 109.5
O17 C15 O16 125.2(3)
O17 C15 C16 120.0(3)
O16 C15 C16 114.8(2)
N5 C16 C17 121.4(3)
N5 C16 C15 115.4(2)
C17 C16 C15 123.1(3)
C16 C17 C18 120.0(3)
C16 C17 H17 120.0
C18 C17 H17 120.0
C17 C18 C19 118.3(3)
C17 C18 H18 120.8
C19 C18 H18 120.8
O18 C19 C18 125.4(3)
O18 C19 C20 114.7(3)
C18 C19 C20 119.8(3)
N5 C20 C19 120.7(3)
N5 C20 C21 118.2(2)
C19 C20 C21 120.7(2)
N4 C21 C22 121.8(3)
N4 C21 C20 115.4(2)
C22 C21 C20 122.8(3)
O19 C22 C23 125.6(3)
O19 C22 C21 116.0(3)
C23 C22 C21 118.4(3)
C24 C23 C22 118.8(3)
C24 C23 H23 120.6
C22 C23 H23 120.6
C25 C24 C23 119.9(3)
C25 C24 H24 120.0
C23 C24 H24 120.0
N4 C25 C24 121.3(3)
N4 C25 C26 115.9(2)
C24 C25 C26 122.8(3)
O21 C26 O20 124.1(3)
O21 C26 C25 118.4(3)
O20 C26 C25 117.5(3)
O19 C27 H27A 109.5
O19 C27 H27B 109.5
H27A C27 H27B 109.5
O19 C27 H27C 109.5
H27A C27 H27C 109.5
H27B C27 H27C 109.5
O18 C28 H28A 109.5
O18 C28 H28B 109.5
H28A C28 H28B 109.5
O18 C28 H28C 109.5
H28A C28 H28C 109.5
H28B C28 H28C 109.5
N3 C29 C30 122.3(4)
N3 C29 H29 118.8
C30 C29 H29 118.8
C31 C30 C29 118.4(4)
C31 C30 H30 120.8
C29 C30 H30 120.8
C32 C31 C30 119.9(4)
C32 C31 H31 120.0
C30 C31 H31 120.0
C31 C32 C33 118.6(5)
C31 C32 H32 120.7
C33 C32 H32 120.7
N3 C33 C32 123.3(4)
N3 C33 H33 118.3
C32 C33 H33 118.3
N6 C34 C35 123.1(3)
N6 C34 H34 118.4
C35 C34 H34 118.4
C36 C35 C34 118.5(3)
C36 C35 H35 120.8
C34 C35 H35 120.8
C37 C36 C35 119.3(3)
C37 C36 H36 120.3
C35 C36 H36 120.3
C36 C37 C38 119.4(3)
C36 C37 H37 120.3
C38 C37 H37 120.3
N6 C38 C37 122.1(3)
N6 C38 H38 118.9
C37 C38 H38 118.9

loop_
_geom_bond_atom_site_label_1
_geom_bond_atom_site_label_2
_geom_bond_distance
Cu1 O16 1.9311(19)
Cu1 O14 1.9635(19)
Cu1 N6 2.041(2)
Cu1 N5 2.058(2)
Cu1 N2 2.292(2)
Cu2 O10 1.935(2)
Cu2 O20 1.9605(19)
Cu2 N3 2.044(2)
Cu2 N1 2.054(2)
Cu2 N4 2.266(2)
O1 H1W 0.8291
O1 H2W 0.8288
O2 H3W 0.8304
O2 H4W 0.8146
O3 H5W 0.8419
O3 H6W 0.8379
O4 H7W 0.8269
O4 H8W 0.8333
O5 H9W 0.8296
O5 H10W 0.8505
O6 H11W 0.8330
O6 H12W 0.8348
O7 H13W 0.8435
O7 H14W 0.8373
O8 H15W 0.8352
O8 H16W 0.8509
O9 H17W 0.8213
O9 H18W 0.8503
O10 C1 1.284(3)
O11 C1 1.231(3)
O12 C5 1.353(3)
O12 C14 1.442(3)
O13 C8 1.348(3)
O13 C13 1.440(4)
O14 C12 1.278(4)
O15 C12 1.241(3)
O16 C15 1.283(3)
O17 C15 1.224(3)
O18 C19 1.358(3)
O18 C28 1.438(4)
O19 C22 1.349(4)
O19 C27 1.432(4)
O20 C26 1.284(3)
O21 C26 1.242(3)
N1 C6 1.339(3)
N1 C2 1.352(3)
N2 C7 1.324(3)
N2 C11 1.353(3)
N3 C29 1.326(4)
N3 C33 1.328(4)
N4 C21 1.331(4)
N4 C25 1.349(3)
N5 C20 1.338(3)
N5 C16 1.356(3)
N6 C38 1.342(4)
N6 C34 1.345(4)
C1 C2 1.498(4)
C2 C3 1.379(4)
C3 C4 1.382(4)
C3 H3 0.9300
C4 C5 1.385(4)
C4 H4 0.9300
C5 C6 1.403(4)
C6 C7 1.493(3)
C7 C8 1.392(4)
C8 C9 1.393(4)
C9 C10 1.381(4)
C9 H9 0.9300
C10 C11 1.378(4)
C10 H10 0.9300
C11 C12 1.506(4)
C13 H13A 0.9600
C13 H13B 0.9600
C13 H13C 0.9600
C14 H14A 0.9600
C14 H14B 0.9600
C14 H14C 0.9600
C15 C16 1.504(4)
C16 C17 1.378(4)
C17 C18 1.380(4)
C17 H17 0.9300
C18 C19 1.382(4)
C18 H18 0.9300
C19 C20 1.404(4)
C20 C21 1.491(4)
C21 C22 1.399(4)
C22 C23 1.394(4)
C23 C24 1.381(5)
C23 H23 0.9300
C24 C25 1.374(4)
C24 H24 0.9300
C25 C26 1.503(4)
C27 H27A 0.9600
C27 H27B 0.9600
C27 H27C 0.9600
C28 H28A 0.9600
C28 H28B 0.9600
C28 H28C 0.9600
C29 C30 1.390(5)
C29 H29 0.9300
C30 C31 1.365(7)
C30 H30 0.9300
C31 C32 1.341(7)
C31 H31 0.9300
C32 C33 1.378(5)
C32 H32 0.9300
C33 H33 0.9300
C34 C35 1.371(4)
C34 H34 0.9300
C35 C36 1.370(5)
C35 H35 0.9300
C36 C37 1.369(5)
C36 H36 0.9300
C37 C38 1.376(5)
C37 H37 0.9300
C38 H38 0.9300

loop_
_geom_hbond_atom_site_label_D
_geom_hbond_atom_site_label_H
_geom_hbond_atom_site_label_A
_geom_hbond_distance_DH
_geom_hbond_distance_HA
_geom_hbond_distance_DA
_geom_hbond_angle_DHA
_geom_hbond_site_symmetry_A
O1 H1W O21 0.83 1.93 2.759(4) 175.8 .
O1 H2W O17 0.83 2.26 2.890(3) 132.8 1_455
O2 H3W O3 0.83 2.13 2.811(4) 139.0 .
O2 H4W O9 0.81 2.26 2.905(6) 136.5 2_665
O2 H4W O8 0.81 2.57 3.182(6) 132.6 2_665
O3 H5W O1 0.84 2.13 2.921(4) 156.9 .
O3 H6W O11 0.84 2.02 2.801(3) 154.5 1_455
O4 H7W O7 0.83 1.95 2.757(4) 164.9 2_666
O4 H8W O21 0.83 2.28 3.060(4) 157.0 .
O5 H9W O4 0.83 2.06 2.850(4) 158.6 .
O5 H10W O9 0.85 1.89 2.745(5) 179.7 1_455
O6 H11W O20 0.83 2.55 3.267(3) 145.4 .
O6 H12W O1 0.83 2.14 2.886(4) 149.4 .
O7 H13W O15 0.84 2.01 2.797(4) 155.9 2_666
O7 H14W O4 0.84 2.30 2.757(4) 115.0 2_666
O8 H15W O15 0.84 2.02 2.794(4) 152.8 .
O8 H16W O7 0.85 1.87 2.720(5) 179.0 1_544
O9 H17W O14 0.82 2.32 3.014(5) 141.9 .
O9 H18W O8 0.85 2.36 3.212(6) 179.5 .

loop_
_geom_torsion_atom_site_label_1
_geom_torsion_atom_site_label_2
_geom_torsion_atom_site_label_3
_geom_torsion_atom_site_label_4
_geom_torsion
O20 Cu2 O10 C1 84.7(8)
N3 Cu2 O10 C1 145.2(2)
N1 Cu2 O10 C1 -16.2(2)
N4 Cu2 O10 C1 -119.4(2)
O16 Cu1 O14 C12 154.2(4)
N6 Cu1 O14 C12 69.3(2)
N5 Cu1 O14 C12 -123.0(2)
N2 Cu1 O14 C12 -17.1(2)
O14 Cu1 O16 C15 66.5(5)
N6 Cu1 O16 C15 151.6(2)
N5 Cu1 O16 C15 -17.7(2)
N2 Cu1 O16 C15 -122.8(2)
O10 Cu2 O20 C26 136.8(7)
N3 Cu2 O20 C26 76.3(2)
N1 Cu2 O20 C26 -123.2(2)
N4 Cu2 O20 C26 -19.77(19)
O10 Cu2 N1 C6 -176.0(2)
O20 Cu2 N1 C6 10.4(2)
N3 Cu2 N1 C6 119.6(3)
N4 Cu2 N1 C6 -70.0(2)
O10 Cu2 N1 C2 20.55(17)
O20 Cu2 N1 C2 -153.06(17)
N3 Cu2 N1 C2 -43.8(4)
N4 Cu2 N1 C2 126.57(17)
O16 Cu1 N2 C7 4.4(3)
O14 Cu1 N2 C7 -177.4(2)
N6 Cu1 N2 C7 90.9(2)
N5 Cu1 N2 C7 -84.4(2)
O16 Cu1 N2 C11 -160.96(16)
O14 Cu1 N2 C11 17.21(17)
N6 Cu1 N2 C11 -74.50(17)
N5 Cu1 N2 C11 110.19(17)
O10 Cu2 N3 C29 46.8(3)
O20 Cu2 N3 C29 -138.7(3)
N1 Cu2 N3 C29 110.2(3)
N4 Cu2 N3 C29 -60.4(3)
O10 Cu2 N3 C33 -131.3(3)
O20 Cu2 N3 C33 43.1(3)
N1 Cu2 N3 C33 -68.0(4)
N4 Cu2 N3 C33 121.4(3)
O10 Cu2 N4 C21 7.6(3)
O20 Cu2 N4 C21 -175.1(3)
N3 Cu2 N4 C21 97.6(2)
N1 Cu2 N4 C21 -79.0(2)
O10 Cu2 N4 C25 -159.33(16)
O20 Cu2 N4 C25 17.99(17)
N3 Cu2 N4 C25 -69.28(18)
N1 Cu2 N4 C25 114.15(17)
O16 Cu1 N5 C20 -170.6(3)
O14 Cu1 N5 C20 20.6(3)
N6 Cu1 N5 C20 141.1(4)
N2 Cu1 N5 C20 -58.1(3)
O16 Cu1 N5 C16 19.46(17)
O14 Cu1 N5 C16 -149.35(17)
N6 Cu1 N5 C16 -28.8(5)
N2 Cu1 N5 C16 131.97(17)
O16 Cu1 N6 C38 -144.7(3)
O14 Cu1 N6 C38 24.2(3)
N5 Cu1 N6 C38 -96.9(4)
N2 Cu1 N6 C38 101.5(2)
O16 Cu1 N6 C34 40.3(2)
O14 Cu1 N6 C34 -150.8(2)
N5 Cu1 N6 C34 88.1(4)
N2 Cu1 N6 C34 -73.5(2)
Cu2 O10 C1 O11 -173.2(2)
Cu2 O10 C1 C2 8.4(3)
C6 N1 C2 C3 -4.6(4)
Cu2 N1 C2 C3 161.1(2)
C6 N1 C2 C1 172.6(2)
Cu2 N1 C2 C1 -21.8(3)
O11 C1 C2 N1 -168.1(2)
O10 C1 C2 N1 10.4(4)
O11 C1 C2 C3 9.0(4)
O10 C1 C2 C3 -172.5(3)
N1 C2 C3 C4 0.5(4)
C1 C2 C3 C4 -176.4(3)
C2 C3 C4 C5 3.9(4)
C14 O12 C5 C4 -4.2(4)
C14 O12 C5 C6 174.5(3)
C3 C4 C5 O12 174.4(3)
C3 C4 C5 C6 -4.2(4)
C2 N1 C6 C5 4.1(4)
Cu2 N1 C6 C5 -157.6(2)
C2 N1 C6 C7 -166.4(2)
Cu2 N1 C6 C7 31.9(3)
O12 C5 C6 N1 -178.5(2)
C4 C5 C6 N1 0.2(4)
O12 C5 C6 C7 -8.5(4)
C4 C5 C6 C7 170.2(3)
C11 N2 C7 C8 0.7(4)
Cu1 N2 C7 C8 -163.1(2)
C11 N2 C7 C6 -177.1(2)
Cu1 N2 C7 C6 19.0(3)
N1 C6 C7 N2 60.0(3)
C5 C6 C7 N2 -110.4(3)
N1 C6 C7 C8 -117.8(3)
C5 C6 C7 C8 71.8(4)
C13 O13 C8 C7 168.1(3)
C13 O13 C8 C9 -10.3(4)
N2 C7 C8 O13 -177.8(2)
C6 C7 C8 O13 -0.1(4)
N2 C7 C8 C9 0.8(4)
C6 C7 C8 C9 178.5(3)
O13 C8 C9 C10 176.7(3)
C7 C8 C9 C10 -1.7(4)
C8 C9 C10 C11 1.1(5)
C7 N2 C11 C10 -1.4(4)
Cu1 N2 C11 C10 166.2(2)
C7 N2 C11 C12 176.8(2)
Cu1 N2 C11 C12 -15.6(3)
C9 C10 C11 N2 0.5(4)
C9 C10 C11 C12 -177.6(3)
Cu1 O14 C12 O15 -166.0(2)
Cu1 O14 C12 C11 14.0(3)
N2 C11 C12 O15 -176.4(2)
C10 C11 C12 O15 1.8(4)
N2 C11 C12 O14 3.7(4)
C10 C11 C12 O14 -178.2(3)
Cu1 O16 C15 O17 -170.7(2)
Cu1 O16 C15 C16 12.0(3)
C20 N5 C16 C17 -5.4(4)
Cu1 N5 C16 C17 166.0(2)
C20 N5 C16 C15 169.8(2)
Cu1 N5 C16 C15 -18.7(3)
O17 C15 C16 N5 -171.6(3)
O16 C15 C16 N5 5.9(4)
O17 C15 C16 C17 3.6(4)
O16 C15 C16 C17 -178.9(3)
N5 C16 C17 C18 2.8(5)
C15 C16 C17 C18 -172.1(3)
C16 C17 C18 C19 2.0(5)
C28 O18 C19 C18 -4.9(5)
C28 O18 C19 C20 172.4(3)
C17 C18 C19 O18 173.1(3)
C17 C18 C19 C20 -4.1(5)
C16 N5 C20 C19 3.2(4)
Cu1 N5 C20 C19 -165.8(2)
C16 N5 C20 C21 -169.8(2)
Cu1 N5 C20 C21 21.3(4)
O18 C19 C20 N5 -175.9(2)
C18 C19 C20 N5 1.6(4)
O18 C19 C20 C21 -3.1(4)
C18 C19 C20 C21 174.4(3)
C25 N4 C21 C22 2.2(4)
Cu2 N4 C21 C22 -163.2(2)
C25 N4 C21 C20 -177.7(2)
Cu2 N4 C21 C20 16.8(4)
N5 C20 C21 N4 65.2(3)
C19 C20 C21 N4 -107.7(3)
N5 C20 C21 C22 -114.7(3)
C19 C20 C21 C22 72.3(4)
C27 O19 C22 C23 4.1(5)
C27 O19 C22 C21 -177.2(3)
N4 C21 C22 O19 -179.8(2)
C20 C21 C22 O19 0.2(4)
N4 C21 C22 C23 -1.0(4)
C20 C21 C22 C23 178.9(3)
O19 C22 C23 C24 178.0(3)
C21 C22 C23 C24 -0.7(4)
C22 C23 C24 C25 1.1(5)
C21 N4 C25 C24 -1.8(4)
Cu2 N4 C25 C24 167.2(2)
C21 N4 C25 C26 176.6(2)
Cu2 N4 C25 C26 -14.4(3)
C23 C24 C25 N4 0.1(4)
C23 C24 C25 C26 -178.2(3)
Cu2 O20 C26 O21 -162.5(2)
Cu2 O20 C26 C25 18.1(3)
N4 C25 C26 O21 -179.4(3)
C24 C25 C26 O21 -1.0(4)
N4 C25 C26 O20 0.0(4)
C24 C25 C26 O20 178.3(3)
C33 N3 C29 C30 0.1(5)
Cu2 N3 C29 C30 -178.2(3)
N3 C29 C30 C31 0.8(7)
C29 C30 C31 C32 -0.8(7)
C30 C31 C32 C33 -0.2(7)
C29 N3 C33 C32 -1.0(5)
Cu2 N3 C33 C32 177.2(3)
C31 C32 C33 N3 1.1(7)
C38 N6 C34 C35 -1.0(4)
Cu1 N6 C34 C35 174.3(2)
N6 C34 C35 C36 -0.3(5)
C34 C35 C36 C37 1.4(5)
C35 C36 C37 C38 -1.3(5)
C34 N6 C38 C37 1.1(5)
Cu1 N6 C38 C37 -173.9(2)
C36 C37 C38 N6 0.0(5)
